data_7211796
loop_
_publ_author_name
'Lipstman, Sophia'
'Goldberg, Israel'

_publ_section_title
;
 New cyclic tetrameric and square-grid polymeric modes of supramolecular
 self-assembly of zinc tetra(4-pyridyl)porphyrin
;
_journal_issue 1
_journal_name_full CrystEngComm
_journal_page_first 52
_journal_paper_doi 10.1039/b914799c
_journal_volume 12
_journal_year 2010
_chemical_formula_moiety 'C40 H24 N8 Zn'
_chemical_formula_sum 'C40 H24 N8 Zn'
_chemical_formula_weight 682.04
_chemical_name_systematic
;
?
;
_space_group_IT_number 15
_symmetry_cell_setting monoclinic
_symmetry_space_group_name_Hall '-C 2yc'
_symmetry_space_group_name_H-M 'C 1 2/c 1'
_atom_sites_solution_hydrogens geom
_atom_sites_solution_primary direct
_atom_sites_solution_secondary difmap
_audit_creation_method SHELXL-97
_cell_angle_alpha 90.00
_cell_angle_beta 106.2023(13)
_cell_angle_gamma 90.00
_cell_formula_units_Z 4
_cell_length_a 20.8956(7)
_cell_length_b 13.6507(5)
_cell_length_c 14.6756(7)
_cell_measurement_reflns_used 4630
_cell_measurement_temperature 110(2)
_cell_measurement_theta_max 27.49
_cell_measurement_theta_min 1.41
_cell_volume 4019.8(3)
_computing_cell_refinement Denzo
_computing_data_collection 'Collect, Nonius B.V.'
_computing_data_reduction 'Denzo & Scalepack'
_computing_structure_refinement 'SHELXL-97 (Sheldrick, 1997)'
_computing_structure_solution SIR-97
_diffrn_ambient_temperature 110(2)
_diffrn_detector_area_resol_mean 12.8
_diffrn_measured_fraction_theta_full 0.976
_diffrn_measured_fraction_theta_max 0.976
_diffrn_measurement_device_type 'Nonius KappaCCD'
_diffrn_measurement_method '1 deg. \f and \w scans'
_diffrn_radiation_monochromator graphite
_diffrn_radiation_source 'fine-focus sealed tube'
_diffrn_radiation_type MoK\a
_diffrn_radiation_wavelength 0.71073
_diffrn_reflns_av_R_equivalents 0.0920
_diffrn_reflns_av_sigmaI/netI 0.1010
_diffrn_reflns_limit_h_max 26
_diffrn_reflns_limit_h_min 0
_diffrn_reflns_limit_k_max 17
_diffrn_reflns_limit_k_min 0
_diffrn_reflns_limit_l_max 18
_diffrn_reflns_limit_l_min -19
_diffrn_reflns_number 18471
_diffrn_reflns_theta_full 27.86
_diffrn_reflns_theta_max 27.86
_diffrn_reflns_theta_min 2.48
_diffrn_standards_number 0
_exptl_absorpt_coefficient_mu 0.646
_exptl_absorpt_correction_T_max 0.9093
_exptl_absorpt_correction_T_min 0.8552
_exptl_absorpt_correction_type multi-scan
_exptl_absorpt_process_details 'Blessing, 1995'
_exptl_crystal_colour purple
_exptl_crystal_density_diffrn 1.127
_exptl_crystal_density_method 'not measured'
_exptl_crystal_description plate
_exptl_crystal_F_000 1400
_exptl_crystal_size_max 0.25
_exptl_crystal_size_mid 0.20
_exptl_crystal_size_min 0.15
_platon_squeeze_details
;
;
_refine_diff_density_max 0.526
_refine_diff_density_min -0.395
_refine_diff_density_rms 0.097
_refine_ls_extinction_coef 0.0024(6)
_refine_ls_extinction_expression Fc^*^=kFc[1+0.001xFc^2^\l^3^/sin(2\q)]^-1/4^
_refine_ls_extinction_method SHELXL
_refine_ls_goodness_of_fit_ref 1.043
_refine_ls_hydrogen_treatment constr
_refine_ls_matrix_type fullcycle
_refine_ls_number_parameters 195
_refine_ls_number_reflns 4671
_refine_ls_number_restraints 0
_refine_ls_restrained_S_all 1.043
_refine_ls_R_factor_all 0.1269
_refine_ls_R_factor_gt 0.0749
_refine_ls_shift/su_max 0.034
_refine_ls_shift/su_mean 0.003
_refine_ls_structure_factor_coef Fsqd
_refine_ls_weighting_details 'calc w=1/[\s^2^(Fo^2^)+(0.1114P)^2^+0.0000P] where P=(Fo^2^+2Fc^2^)/3'
_refine_ls_weighting_scheme calc
_refine_ls_wR_factor_gt 0.1935
_refine_ls_wR_factor_ref 0.2076
_reflns_number_gt 2748
_reflns_number_total 4671
_reflns_threshold_expression >2sigma(I)
_cod_data_source_file b914799c.txt
_cod_data_source_block so119sq
_cod_original_sg_symbol_H-M 'C 2/c'
_cod_database_code 7211796

loop_
_symmetry_equiv_pos_as_xyz
'x, y, z'
'-x, y, -z+1/2'
'x+1/2, y+1/2, z'
'-x+1/2, y+1/2, -z+1/2'
'-x, -y, -z'
'x, -y, z-1/2'
'-x+1/2, -y+1/2, -z'
'x+1/2, -y+1/2, z-1/2'

loop_
_atom_site_label
_atom_site_type_symbol
_atom_site_fract_x
_atom_site_fract_y
_atom_site_fract_z
_atom_site_U_iso_or_equiv
_atom_site_adp_type
_atom_site_occupancy
_atom_site_symmetry_multiplicity
_atom_site_calc_flag
_atom_site_refinement_flags
_atom_site_disorder_assembly
_atom_site_disorder_group
Zn Zn 0.2500 0.2500 0.5000 0.0249(3) Uani 1 2 d S . .
C1 C 0.38652(19) 0.1593(3) 0.5911(3) 0.0294(10) Uani 1 1 d . . .
C2 C 0.4198(2) 0.0829(3) 0.6554(3) 0.0362(11) Uani 1 1 d . . .
H2 H 0.4661 0.0684 0.6726 0.043 Uiso 1 1 calc R . .
C3 C 0.3727(2) 0.0360(3) 0.6866(3) 0.0336(10) Uani 1 1 d . . .
H3 H 0.3795 -0.0166 0.7307 0.040 Uiso 1 1 calc R . .
C4 C 0.30951(19) 0.0825(3) 0.6388(3) 0.0274(9) Uani 1 1 d . . .
C5 C 0.2466(2) 0.0556(3) 0.6486(3) 0.0278(9) Uani 1 1 d . . .
C6 C 0.18474(19) 0.0962(3) 0.6009(3) 0.0266(9) Uani 1 1 d . A .
C7 C 0.1209(2) 0.0683(3) 0.6127(3) 0.0340(10) Uani 1 1 d . . .
H7 H 0.1131 0.0178 0.6527 0.041 Uiso 1 1 calc R . .
C8 C 0.0741(2) 0.1276(3) 0.5559(3) 0.0361(11) Uani 1 1 d . . .
H8 H 0.0273 0.1260 0.5477 0.043 Uiso 1 1 calc R . .
C9 C 0.11028(18) 0.1939(3) 0.5104(3) 0.0274(9) Uani 1 1 d . A .
C10 C 0.0792(2) 0.2719(3) 0.4504(3) 0.0317(10) Uani 1 1 d . . .
N11 N 0.32061(16) 0.1571(3) 0.5819(2) 0.0280(8) Uani 1 1 d . . .
N12 N 0.17563(15) 0.1725(2) 0.5362(2) 0.0254(7) Uani 1 1 d . . .
C13 C 0.24685(19) -0.0164(3) 0.7257(3) 0.0312(10) Uani 1 1 d . . .
C14 C 0.2646(2) -0.1141(3) 0.7204(3) 0.0339(10) Uani 1 1 d . . .
H14 H 0.2771 -0.1375 0.6669 0.041 Uiso 1 1 calc R . .
C15 C 0.2638(2) -0.1771(3) 0.7948(3) 0.0342(10) Uani 1 1 d . . .
H15 H 0.2757 -0.2438 0.7903 0.041 Uiso 1 1 calc R . .
N16 N 0.24723(16) -0.1484(2) 0.8719(2) 0.0275(8) Uani 1 1 d . . .
C17 C 0.2305(2) -0.0546(4) 0.8769(3) 0.0398(11) Uani 1 1 d . . .
H17 H 0.2184 -0.0332 0.9314 0.048 Uiso 1 1 calc R . .
C18 C 0.2300(2) 0.0136(3) 0.8059(3) 0.0376(11) Uani 1 1 d . . .
H18 H 0.2182 0.0798 0.8126 0.045 Uiso 1 1 calc R . .
C19A C 0.00637(19) 0.2869(5) 0.4409(4) 0.035(2) Uiso 0.566(8) 1 d PG A 1
C20A C -0.0391(3) 0.2253(4) 0.3802(4) 0.054(3) Uiso 0.566(8) 1 d PG A 1
H20A H -0.0237 0.1740 0.3479 0.065 Uiso 0.566(8) 1 calc PR A 1
C21A C -0.1071(2) 0.2387(4) 0.3667(4) 0.063(3) Uiso 0.566(8) 1 d PG A 1
H21A H -0.1381 0.1965 0.3253 0.076 Uiso 0.566(8) 1 calc PR A 1
N22A N -0.1295(2) 0.3137(5) 0.4140(5) 0.063(3) Uiso 0.566(8) 1 d PG A 1
C23A C -0.0841(3) 0.3754(5) 0.4746(5) 0.076(3) Uiso 0.566(8) 1 d PG A 1
H23A H -0.0994 0.4267 0.5069 0.091 Uiso 0.566(8) 1 calc PR A 1
C24A C -0.0161(3) 0.3620(5) 0.4881(5) 0.072(3) Uiso 0.566(8) 1 d PG A 1
H24A H 0.0150 0.4041 0.5296 0.086 Uiso 0.566(8) 1 calc PR A 1
C19B C 0.0046(2) 0.2839(5) 0.4201(5) 0.029(2) Uiso 0.434(7) 1 d PG A 2
C20B C -0.0353(3) 0.2214(5) 0.3532(5) 0.044(3) Uiso 0.434(7) 1 d PG A 2
H20B H -0.0155 0.1718 0.3246 0.053 Uiso 0.434(7) 1 calc PR A 2
C21B C -0.1042(3) 0.2316(5) 0.3280(5) 0.049(3) Uiso 0.434(7) 1 d PG A 2
H21B H -0.1315 0.1889 0.2822 0.059 Uiso 0.434(7) 1 calc PR A 2
N22B N -0.13319(19) 0.3042(5) 0.3697(5) 0.043(3) Uiso 0.434(7) 1 d PG A 2
C23B C -0.0932(3) 0.3667(4) 0.4367(5) 0.038(3) Uiso 0.434(7) 1 d PG A 2
H23B H -0.1130 0.4163 0.4653 0.046 Uiso 0.434(7) 1 calc PR A 2
C24B C -0.0243(2) 0.3565(4) 0.4619(4) 0.028(2) Uiso 0.434(7) 1 d PG A 2
H24B H 0.0030 0.3992 0.5077 0.034 Uiso 0.434(7) 1 calc PR A 2

loop_
_atom_site_aniso_label
_atom_site_aniso_U_11
_atom_site_aniso_U_22
_atom_site_aniso_U_33
_atom_site_aniso_U_23
_atom_site_aniso_U_13
_atom_site_aniso_U_12
Zn 0.0260(4) 0.0243(4) 0.0243(4) 0.0031(3) 0.0068(2) -0.0006(3)
C1 0.031(2) 0.032(3) 0.024(2) 0.0003(19) 0.0055(17) -0.0045(17)
C2 0.029(2) 0.044(3) 0.035(2) 0.013(2) 0.0067(18) 0.0115(19)
C3 0.032(2) 0.029(2) 0.035(2) 0.009(2) 0.0016(18) 0.0042(18)
C4 0.031(2) 0.028(2) 0.020(2) -0.0003(18) 0.0038(16) 0.0039(17)
C5 0.038(2) 0.021(2) 0.026(2) -0.0019(18) 0.0103(18) -0.0033(17)
C6 0.031(2) 0.027(2) 0.023(2) 0.0021(18) 0.0097(16) -0.0023(17)
C7 0.036(2) 0.033(3) 0.033(2) 0.005(2) 0.0094(19) -0.0032(19)
C8 0.031(2) 0.034(3) 0.046(3) 0.010(2) 0.015(2) -0.0031(18)
C9 0.026(2) 0.030(3) 0.026(2) 0.0015(18) 0.0080(17) -0.0031(17)
C10 0.033(2) 0.036(3) 0.026(2) 0.0021(18) 0.0077(17) -0.0017(17)
N11 0.035(2) 0.027(2) 0.0212(18) 0.0015(15) 0.0076(14) -0.0022(15)
N12 0.0346(19) 0.0177(17) 0.0246(18) -0.0016(15) 0.0095(14) -0.0020(14)
C13 0.028(2) 0.035(3) 0.032(2) 0.004(2) 0.0106(18) -0.0037(18)
C14 0.044(3) 0.031(3) 0.029(2) -0.001(2) 0.0143(19) 0.0009(19)
C15 0.042(2) 0.029(2) 0.031(2) 0.003(2) 0.0097(19) -0.0014(19)
N16 0.0310(18) 0.026(2) 0.0249(19) 0.0016(15) 0.0067(14) -0.0008(14)
C17 0.048(3) 0.044(3) 0.031(3) 0.002(2) 0.017(2) 0.007(2)
C18 0.054(3) 0.023(2) 0.039(3) 0.004(2) 0.018(2) 0.007(2)

loop_
_atom_type_symbol
_atom_type_description
_atom_type_scat_dispersion_real
_atom_type_scat_dispersion_imag
_atom_type_scat_source
C C 0.0033 0.0016 'International Tables Vol C Tables 4.2.6.8 and 6.1.1.4'
H H 0.0000 0.0000 'International Tables Vol C Tables 4.2.6.8 and 6.1.1.4'
N N 0.0061 0.0033 'International Tables Vol C Tables 4.2.6.8 and 6.1.1.4'
Zn Zn 0.2839 1.4301 'International Tables Vol C Tables 4.2.6.8 and 6.1.1.4'

loop_
_geom_angle_atom_site_label_1
_geom_angle_atom_site_label_2
_geom_angle_atom_site_label_3
_geom_angle
_geom_angle_site_symmetry_1
_geom_angle_site_symmetry_3
N11 Zn N11 180.00(15) 7_556 .
N11 Zn N12 89.88(13) 7_556 .
N11 Zn N12 90.12(13) . .
N11 Zn N12 90.12(13) 7_556 7_556
N11 Zn N12 89.88(13) . 7_556
N12 Zn N12 180.00(10) . 7_556
N11 Zn N16 87.53(12) 7_556 4_556
N11 Zn N16 92.47(12) . 4_556
N12 Zn N16 87.05(12) . 4_556
N12 Zn N16 92.94(12) 7_556 4_556
N11 Zn N16 92.47(12) 7_556 6
N11 Zn N16 87.52(12) . 6
N12 Zn N16 92.94(12) . 6
N12 Zn N16 87.06(12) 7_556 6
N16 Zn N16 179.998(1) 4_556 6
N11 C1 C10 126.6(4) . 7_556
N11 C1 C2 110.0(4) . .
C10 C1 C2 123.3(4) 7_556 .
C3 C2 C1 107.4(4) . .
C3 C2 H2 126.3 . .
C1 C2 H2 126.3 . .
C2 C3 C4 106.1(4) . .
C2 C3 H3 126.9 . .
C4 C3 H3 126.9 . .
N11 C4 C5 125.0(4) . .
N11 C4 C3 109.3(3) . .
C5 C4 C3 125.7(4) . .
C6 C5 C4 127.1(4) . .
C6 C5 C13 116.4(3) . .
C4 C5 C13 116.1(4) . .
N12 C6 C5 124.8(4) . .
N12 C6 C7 109.0(3) . .
C5 C6 C7 126.2(4) . .
C8 C7 C6 107.5(4) . .
C8 C7 H7 126.3 . .
C6 C7 H7 126.3 . .
C7 C8 C9 105.9(4) . .
C7 C8 H8 127.1 . .
C9 C8 H8 127.1 . .
N12 C9 C10 126.3(4) . .
N12 C9 C8 110.6(4) . .
C10 C9 C8 123.0(4) . .
C9 C10 C1 124.5(4) . 7_556
C9 C10 C19A 115.9(4) . .
C1 C10 C19A 119.3(4) 7_556 .
C9 C10 C19B 121.5(4) . .
C1 C10 C19B 113.9(4) 7_556 .
C1 N11 C4 107.2(3) . .
C1 N11 Zn 126.2(3) . .
C4 N11 Zn 126.5(3) . .
C9 N12 C6 106.9(3) . .
C9 N12 Zn 126.4(3) . .
C6 N12 Zn 126.2(3) . .
C18 C13 C14 117.8(4) . .
C18 C13 C5 120.1(4) . .
C14 C13 C5 122.1(4) . .
C13 C14 C15 119.1(4) . .
C13 C14 H14 120.5 . .
C15 C14 H14 120.5 . .
N16 C15 C14 123.1(4) . .
N16 C15 H15 118.4 . .
C14 C15 H15 118.4 . .
C15 N16 C17 117.6(4) . .
C15 N16 Zn 123.9(3) . 4_546
C17 N16 Zn 118.5(3) . 4_546
N16 C17 C18 123.2(4) . .
N16 C17 H17 118.4 . .
C18 C17 H17 118.4 . .
C13 C18 C17 119.2(4) . .
C13 C18 H18 120.4 . .
C17 C18 H18 120.4 . .
C20A C19A C24A 120.0 . .
C20A C19A C10 118.1(4) . .
C24A C19A C10 121.9(4) . .
C21A C20A C19A 120.0 . .
C21A C20A H20A 120.0 . .
C19A C20A H20A 120.0 . .
N22A C21A C20A 120.0 . .
N22A C21A H21A 120.0 . .
C20A C21A H21A 120.0 . .
C21A N22A C23A 120.0 . .
C24A C23A N22A 120.0 . .
C24A C23A H23A 120.0 . .
N22A C23A H23A 120.0 . .
C23A C24A C19A 120.0 . .
C23A C24A H24A 120.0 . .
C19A C24A H24A 120.0 . .
C20B C19B C24B 120.0 . .
C20B C19B C10 120.6(4) . .
C24B C19B C10 119.3(4) . .
C19B C20B C21B 120.0 . .
C19B C20B H20B 120.0 . .
C21B C20B H20B 120.0 . .
N22B C21B C20B 120.0 . .
N22B C21B H21B 120.0 . .
C20B C21B H21B 120.0 . .
C21B N22B C23B 120.0 . .
C24B C23B N22B 120.0 . .
C24B C23B H23B 120.0 . .
N22B C23B H23B 120.0 . .
C23B C24B C19B 120.0 . .
C23B C24B H24B 120.0 . .
C19B C24B H24B 120.0 . .

loop_
_geom_bond_atom_site_label_1
_geom_bond_atom_site_label_2
_geom_bond_distance
_geom_bond_site_symmetry_2
Zn N11 2.060(3) 7_556
Zn N11 2.060(3) .
Zn N12 2.068(3) .
Zn N12 2.068(3) 7_556
Zn N16 2.323(3) 4_556
Zn N16 2.323(3) 6
C1 N11 1.346(5) .
C1 C10 1.418(6) 7_556
C1 C2 1.447(6) .
C2 C3 1.357(6) .
C2 H2 0.9500 .
C3 C4 1.456(5) .
C3 H3 0.9500 .
C4 N11 1.377(5) .
C4 C5 1.410(6) .
C5 C6 1.401(6) .
C5 C13 1.498(6) .
C6 N12 1.385(5) .
C6 C7 1.443(6) .
C7 C8 1.361(6) .
C7 H7 0.9500 .
C8 C9 1.457(6) .
C8 H8 0.9500 .
C9 N12 1.344(5) .
C9 C10 1.418(6) .
C10 C1 1.418(6) 7_556
C10 C19A 1.503(6) .
C10 C19B 1.506(6) .
C13 C18 1.381(6) .
C13 C14 1.392(6) .
C14 C15 1.394(6) .
C14 H14 0.9500 .
C15 N16 1.332(6) .
C15 H15 0.9500 .
N16 C17 1.334(6) .
N16 Zn 2.323(3) 4_546
C17 C18 1.395(7) .
C17 H17 0.9500 .
C18 H18 0.9500 .
C19A C20A 1.3900 .
C19A C24A 1.3900 .
C20A C21A 1.3900 .
C20A H20A 0.9500 .
C21A N22A 1.3900 .
C21A H21A 0.9500 .
N22A C23A 1.3900 .
C23A C24A 1.3900 .
C23A H23A 0.9500 .
C24A H24A 0.9500 .
C19B C20B 1.3900 .
C19B C24B 1.3900 .
C20B C21B 1.3900 .
C20B H20B 0.9500 .
C21B N22B 1.3900 .
C21B H21B 0.9500 .
N22B C23B 1.3900 .
C23B C24B 1.3900 .
C23B H23B 0.9500 .
C24B H24B 0.9500 .

loop_
_platon_squeeze_void_nr
_platon_squeeze_void_average_x
_platon_squeeze_void_average_y
_platon_squeeze_void_average_z
_platon_squeeze_void_volume
_platon_squeeze_void_count_electrons
1 0.849 -0.250 0.099 554.7 62.0
2 0.868 0.250 0.618 554.7 62.0
